data_2236669
loop_
_publ_author_name
'Quezada-Miriel, Magdalena'
'Avila-Sorrosa, Alcives'
'German-Acacio, Juan Manuel'
'Reyes-Mart\'inez, Reyna'
'Morales-Morales, David'

_publ_section_title
;
 3-[1-(3-Hydroxybenzyl)-1<i>H</i>-benzimidazol-2-yl]phenol dimethyl
 sulfoxide monosolvate
;
_journal_coeditor_code TK5153
_journal_issue 10
_journal_name_full 'Acta Crystallographica Section E'
_journal_page_first o3053
_journal_page_last o3054
_journal_paper_doi 10.1107/S1600536812040275
_journal_volume 68
_journal_year 2012
_chemical_formula_iupac 'C20 H16 N2 O2, C2 H6 O S'
_chemical_formula_moiety 'C20 H16 N2 O2, C2 H6 O S'
_chemical_formula_sum 'C22 H22 N2 O3 S'
_chemical_formula_weight 394.48
_chemical_name_systematic
;
3-[1-(3-Hydroxybenzyl)-1<i>H</i>-benzimidazol-2-yl]phenol dimethyl sulfoxide
monosolvate
;
_space_group_IT_number 2
_symmetry_cell_setting triclinic
_symmetry_space_group_name_Hall '-P 1'
_symmetry_space_group_name_H-M 'P -1'
_atom_sites_solution_hydrogens geom
_atom_sites_solution_primary direct
_atom_sites_solution_secondary difmap
_audit_creation_method SHELXL-97
_cell_angle_alpha 85.399(2)
_cell_angle_beta 71.947(2)
_cell_angle_gamma 77.442(2)
_cell_formula_units_Z 2
_cell_length_a 8.8920(10)
_cell_length_b 9.1951(10)
_cell_length_c 13.1515(14)
_cell_measurement_reflns_used 4929
_cell_measurement_temperature 298(2)
_cell_measurement_theta_max 25.40
_cell_measurement_theta_min 2.46
_cell_volume 997.81(19)
_computing_cell_refinement 'SAINT (Bruker, 2007)'
_computing_data_collection 'SMART (Bruker, 2007)'
_computing_data_reduction 'SAINT (Bruker, 2007)'
_computing_molecular_graphics 'SHELXTL (Sheldrick, 2008)'
_computing_publication_material 'SHELXTL (Sheldrick, 2008)'
_computing_structure_refinement 'SHELXTL (Sheldrick, 2008)'
_computing_structure_solution 'SHELXTL (Sheldrick, 2008)'
_diffrn_ambient_temperature 298(2)
_diffrn_detector_area_resol_mean 0.83
_diffrn_measured_fraction_theta_full 0.996
_diffrn_measured_fraction_theta_max 0.996
_diffrn_measurement_device_type 'Bruker SMART APEX CCD area-detector'
_diffrn_measurement_method '\w scans'
_diffrn_radiation_monochromator graphite
_diffrn_radiation_source 'fine-focus sealed tube'
_diffrn_radiation_type MoK\a
_diffrn_radiation_wavelength 0.71073
_diffrn_reflns_av_R_equivalents 0.0456
_diffrn_reflns_av_sigmaI/netI 0.0439
_diffrn_reflns_limit_h_max 10
_diffrn_reflns_limit_h_min -10
_diffrn_reflns_limit_k_max 11
_diffrn_reflns_limit_k_min -11
_diffrn_reflns_limit_l_max 15
_diffrn_reflns_limit_l_min -15
_diffrn_reflns_number 8327
_diffrn_reflns_theta_full 25.40
_diffrn_reflns_theta_max 25.40
_diffrn_reflns_theta_min 1.63
_exptl_absorpt_coefficient_mu 0.187
_exptl_absorpt_correction_T_max 0.7524
_exptl_absorpt_correction_T_min 0.6179
_exptl_absorpt_correction_type analytical
_exptl_absorpt_process_details '(SHELXTL; Sheldrick, 2008)'
_exptl_crystal_colour Colourless
_exptl_crystal_density_diffrn 1.313
_exptl_crystal_density_method 'not measured'
_exptl_crystal_description Prism
_exptl_crystal_F_000 416
_exptl_crystal_size_max 0.36
_exptl_crystal_size_mid 0.24
_exptl_crystal_size_min 0.20
_refine_diff_density_max 0.227
_refine_diff_density_min -0.323
_refine_ls_extinction_method none
_refine_ls_goodness_of_fit_ref 1.000
_refine_ls_hydrogen_treatment mixed
_refine_ls_matrix_type full
_refine_ls_number_parameters 261
_refine_ls_number_reflns 3656
_refine_ls_number_restraints 2
_refine_ls_restrained_S_all 0.999
_refine_ls_R_factor_all 0.0516
_refine_ls_R_factor_gt 0.0418
_refine_ls_shift/su_max 0.000
_refine_ls_shift/su_mean 0.000
_refine_ls_structure_factor_coef Fsqd
_refine_ls_weighting_details 'calc w=1/[\s^2^(Fo^2^)+(0.0674P)^2^] where P=(Fo^2^+2Fc^2^)/3'
_refine_ls_weighting_scheme calc
_refine_ls_wR_factor_gt 0.1071
_refine_ls_wR_factor_ref 0.1131
_reflns_number_gt 2912
_reflns_number_total 3656
_reflns_threshold_expression I>2\s(I)
_cod_data_source_file tk5153.cif
_cod_data_source_block I
_cod_database_code 2236669
_cod_database_fobs_code 2236669

loop_
_symmetry_equiv_pos_as_xyz
'x, y, z'
'-x, -y, -z'

loop_
_atom_site_type_symbol
_atom_site_label
_atom_site_fract_x
_atom_site_fract_y
_atom_site_fract_z
_atom_site_U_iso_or_equiv
_atom_site_adp_type
_atom_site_calc_flag
_atom_site_refinement_flags
_atom_site_occupancy
_atom_site_symmetry_multiplicity
S S1 0.19023(5) 0.03592(5) 0.01994(4) 0.05482(17) Uani d . 1 1
O O1 0.06161(15) 0.77881(14) 0.21845(10) 0.0553(3) Uani d D 1 1
H H1 -0.002(2) 0.8399(19) 0.2668(13) 0.066 Uiso d D 1 1
O O2 0.15779(16) 0.67344(14) 0.95005(9) 0.0580(3) Uani d D 1 1
H H2 0.201(2) 0.7438(18) 0.9583(16) 0.070 Uiso d D 1 1
O O3 0.29883(16) -0.10268(15) -0.03524(10) 0.0635(4) Uani d . 1 1
N N1 0.31522(15) 0.88121(14) 0.49775(10) 0.0394(3) Uani d . 1 1
C C2 0.21131(18) 0.90591(18) 0.59903(12) 0.0393(4) Uani d . 1 1
N N3 0.15587(16) 1.04883(15) 0.61919(10) 0.0431(3) Uani d . 1 1
C C4 0.2058(2) 1.27426(19) 0.50197(15) 0.0524(4) Uani d . 1 1
H H4 0.1374 1.3442 0.5519 0.063 Uiso calc R 1 1
C C5 0.2900(2) 1.3174(2) 0.40181(16) 0.0585(5) Uani d . 1 1
H H5 0.2778 1.4182 0.3837 0.070 Uiso calc R 1 1
C C6 0.3932(2) 1.2133(2) 0.32689(15) 0.0590(5) Uani d . 1 1
H H6 0.4492 1.2463 0.2600 0.071 Uiso calc R 1 1
C C7 0.4145(2) 1.0629(2) 0.34927(14) 0.0526(4) Uani d . 1 1
H H7 0.4840 0.9934 0.2994 0.063 Uiso calc R 1 1
C C8 0.32694(19) 1.01973(18) 0.45009(13) 0.0417(4) Uani d . 1 1
C C9 0.22605(19) 1.12258(18) 0.52616(13) 0.0428(4) Uani d . 1 1
C C10 0.4119(2) 0.74040(19) 0.45014(13) 0.0455(4) Uani d . 1 1
H H10A 0.3916 0.6610 0.5026 0.055 Uiso calc R 1 1
H H10B 0.5254 0.7442 0.4324 0.055 Uiso calc R 1 1
C C11 0.37785(18) 0.70334(17) 0.35053(12) 0.0389(4) Uani d . 1 1
C C12 0.23086(19) 0.75994(17) 0.33238(12) 0.0400(4) Uani d . 1 1
H H12 0.1509 0.8236 0.3818 0.048 Uiso calc R 1 1
C C13 0.2017(2) 0.72253(17) 0.24104(12) 0.0421(4) Uani d . 1 1
C C14 0.3202(2) 0.62518(19) 0.16856(13) 0.0506(4) Uani d . 1 1
H H14 0.3013 0.5981 0.1077 0.061 Uiso calc R 1 1
C C15 0.4652(2) 0.5692(2) 0.18709(14) 0.0537(5) Uani d . 1 1
H H15 0.5444 0.5039 0.1383 0.064 Uiso calc R 1 1
C C16 0.4962(2) 0.60800(19) 0.27712(13) 0.0482(4) Uani d . 1 1
H H16 0.5959 0.5702 0.2881 0.058 Uiso calc R 1 1
C C17 0.16366(18) 0.78669(18) 0.67598(12) 0.0404(4) Uani d . 1 1
C C18 0.18420(18) 0.78701(17) 0.77632(12) 0.0410(4) Uani d . 1 1
H H18 0.2303 0.8601 0.7927 0.049 Uiso calc R 1 1
C C19 0.13664(19) 0.67954(18) 0.85205(12) 0.0429(4) Uani d . 1 1
C C20 0.0629(2) 0.57380(19) 0.82858(14) 0.0498(4) Uani d . 1 1
H H20 0.0278 0.5028 0.8798 0.060 Uiso calc R 1 1
C C21 0.0419(2) 0.5743(2) 0.72924(15) 0.0554(5) Uani d . 1 1
H H21 -0.0072 0.5029 0.7136 0.066 Uiso calc R 1 1
C C22 0.0925(2) 0.6792(2) 0.65240(14) 0.0524(4) Uani d . 1 1
H H22 0.0788 0.6777 0.5852 0.063 Uiso calc R 1 1
C C23 0.2768(3) 0.0778(2) 0.11599(16) 0.0656(5) Uani d . 1 1
H H23A 0.2826 -0.0043 0.1655 0.098 Uiso calc R 1 1
H H23B 0.2112 0.1656 0.1540 0.098 Uiso calc R 1 1
H H23C 0.3835 0.0949 0.0804 0.098 Uiso calc R 1 1
C C24 0.2345(3) 0.1831(3) -0.07215(18) 0.0875(7) Uani d . 1 1
H H24A 0.3493 0.1756 -0.0984 0.131 Uiso calc R 1 1
H H24B 0.1844 0.2768 -0.0372 0.131 Uiso calc R 1 1
H H24C 0.1936 0.1767 -0.1309 0.131 Uiso calc R 1 1

loop_
_atom_site_aniso_label
_atom_site_aniso_U_11
_atom_site_aniso_U_22
_atom_site_aniso_U_33
_atom_site_aniso_U_12
_atom_site_aniso_U_13
_atom_site_aniso_U_23
S1 0.0502(3) 0.0617(3) 0.0535(3) -0.0095(2) -0.0182(2) -0.0014(2)
O1 0.0558(8) 0.0622(8) 0.0513(7) -0.0008(6) -0.0261(6) -0.0111(6)
O2 0.0754(9) 0.0598(8) 0.0412(7) -0.0147(7) -0.0218(6) 0.0059(6)
O3 0.0678(8) 0.0618(8) 0.0617(8) -0.0089(7) -0.0206(7) -0.0126(6)
N1 0.0410(7) 0.0417(8) 0.0385(7) -0.0093(6) -0.0155(6) -0.0009(6)
C2 0.0398(8) 0.0451(9) 0.0378(8) -0.0094(7) -0.0176(7) -0.0025(7)
N3 0.0457(8) 0.0430(8) 0.0430(7) -0.0095(6) -0.0160(6) -0.0011(6)
C4 0.0572(11) 0.0447(10) 0.0618(11) -0.0121(8) -0.0259(9) -0.0007(8)
C5 0.0646(12) 0.0502(11) 0.0734(13) -0.0230(10) -0.0350(11) 0.0155(10)
C6 0.0592(11) 0.0679(13) 0.0573(11) -0.0285(10) -0.0220(10) 0.0174(10)
C7 0.0501(10) 0.0625(12) 0.0474(10) -0.0175(9) -0.0145(8) 0.0022(9)
C8 0.0422(9) 0.0468(9) 0.0429(9) -0.0135(7) -0.0198(7) 0.0019(7)
C9 0.0442(9) 0.0454(9) 0.0465(9) -0.0134(7) -0.0218(8) 0.0006(7)
C10 0.0413(9) 0.0474(9) 0.0479(9) -0.0035(7) -0.0168(8) -0.0021(8)
C11 0.0409(8) 0.0348(8) 0.0392(8) -0.0087(7) -0.0098(7) 0.0028(7)
C12 0.0398(8) 0.0372(8) 0.0406(9) -0.0054(7) -0.0093(7) -0.0046(7)
C13 0.0478(9) 0.0380(9) 0.0420(9) -0.0103(7) -0.0154(7) 0.0023(7)
C14 0.0649(12) 0.0473(10) 0.0381(9) -0.0087(9) -0.0138(8) -0.0057(8)
C15 0.0560(11) 0.0495(10) 0.0446(10) 0.0003(9) -0.0052(8) -0.0069(8)
C16 0.0414(9) 0.0478(10) 0.0490(10) -0.0033(8) -0.0086(8) 0.0003(8)
C17 0.0382(8) 0.0424(9) 0.0413(9) -0.0068(7) -0.0136(7) -0.0012(7)
C18 0.0394(8) 0.0409(9) 0.0427(9) -0.0065(7) -0.0126(7) -0.0035(7)
C19 0.0416(9) 0.0419(9) 0.0412(9) -0.0003(7) -0.0120(7) -0.0013(7)
C20 0.0529(10) 0.0400(9) 0.0506(10) -0.0088(8) -0.0085(8) 0.0042(8)
C21 0.0616(11) 0.0486(10) 0.0621(11) -0.0227(9) -0.0190(9) -0.0030(9)
C22 0.0604(11) 0.0569(11) 0.0483(10) -0.0207(9) -0.0222(9) -0.0011(8)
C23 0.0727(13) 0.0642(13) 0.0660(13) -0.0122(10) -0.0292(11) -0.0068(10)
C24 0.0954(18) 0.0770(16) 0.0777(16) -0.0072(14) -0.0207(14) 0.0205(13)

loop_
_atom_type_symbol
_atom_type_description
_atom_type_scat_dispersion_real
_atom_type_scat_dispersion_imag
_atom_type_scat_source
C C 0.0033 0.0016 'International Tables Vol C Tables 4.2.6.8 and 6.1.1.4'
H H 0.0000 0.0000 'International Tables Vol C Tables 4.2.6.8 and 6.1.1.4'
N N 0.0061 0.0033 'International Tables Vol C Tables 4.2.6.8 and 6.1.1.4'
O O 0.0106 0.0060 'International Tables Vol C Tables 4.2.6.8 and 6.1.1.4'
S S 0.1246 0.1234 'International Tables Vol C Tables 4.2.6.8 and 6.1.1.4'

loop_
_geom_angle_atom_site_label_1
_geom_angle_atom_site_label_2
_geom_angle_atom_site_label_3
_geom_angle
O3 S1 C24 105.19(10)
O3 S1 C23 106.18(9)
C24 S1 C23 98.83(11)
C13 O1 H1 110.5(14)
C19 O2 H2 111.5(14)
C2 N1 C8 106.73(13)
C2 N1 C10 128.31(13)
C8 N1 C10 124.60(13)
N3 C2 N1 112.33(14)
N3 C2 C17 123.64(14)
N1 C2 C17 124.01(14)
C2 N3 C9 105.51(13)
C5 C4 C9 117.81(18)
C5 C4 H4 121.1
C9 C4 H4 121.1
C4 C5 C6 121.35(17)
C4 C5 H5 119.3
C6 C5 H5 119.3
C7 C6 C5 121.67(17)
C7 C6 H6 119.2
C5 C6 H6 119.2
C6 C7 C8 116.73(18)
C6 C7 H7 121.6
C8 C7 H7 121.6
N1 C8 C9 105.65(14)
N1 C8 C7 132.22(16)
C9 C8 C7 122.13(16)
N3 C9 C8 109.77(14)
N3 C9 C4 129.92(16)
C8 C9 C4 120.29(16)
N1 C10 C11 113.71(13)
N1 C10 H10A 108.8
C11 C10 H10A 108.8
N1 C10 H10B 108.8
C11 C10 H10B 108.8
H10A C10 H10B 107.7
C12 C11 C16 119.56(15)
C12 C11 C10 121.69(14)
C16 C11 C10 118.74(14)
C11 C12 C13 120.60(15)
C11 C12 H12 119.7
C13 C12 H12 119.7
O1 C13 C14 117.93(14)
O1 C13 C12 122.59(14)
C14 C13 C12 119.47(15)
C15 C14 C13 119.66(15)
C15 C14 H14 120.2
C13 C14 H14 120.2
C14 C15 C16 121.20(16)
C14 C15 H15 119.4
C16 C15 H15 119.4
C11 C16 C15 119.50(16)
C11 C16 H16 120.3
C15 C16 H16 120.3
C22 C17 C18 119.58(15)
C22 C17 C2 121.67(14)
C18 C17 C2 118.67(14)
C19 C18 C17 120.52(15)
C19 C18 H18 119.7
C17 C18 H18 119.7
O2 C19 C18 122.55(15)
O2 C19 C20 117.87(15)
C18 C19 C20 119.58(15)
C21 C20 C19 119.72(16)
C21 C20 H20 120.1
C19 C20 H20 120.1
C20 C21 C22 120.98(16)
C20 C21 H21 119.5
C22 C21 H21 119.5
C21 C22 C17 119.58(16)
C21 C22 H22 120.2
C17 C22 H22 120.2
S1 C23 H23A 109.5
S1 C23 H23B 109.5
H23A C23 H23B 109.5
S1 C23 H23C 109.5
H23A C23 H23C 109.5
H23B C23 H23C 109.5
S1 C24 H24A 109.5
S1 C24 H24B 109.5
H24A C24 H24B 109.5
S1 C24 H24C 109.5
H24A C24 H24C 109.5
H24B C24 H24C 109.5

loop_
_geom_bond_atom_site_label_1
_geom_bond_atom_site_label_2
_geom_bond_distance
S1 O3 1.5040(14)
S1 C24 1.768(2)
S1 C23 1.7739(18)
O1 C13 1.353(2)
O1 H1 0.857(9)
O2 C19 1.3541(19)
O2 H2 0.848(9)
N1 C2 1.3689(19)
N1 C8 1.384(2)
N1 C10 1.456(2)
C2 N3 1.317(2)
C2 C17 1.471(2)
N3 C9 1.387(2)
C4 C5 1.374(3)
C4 C9 1.391(2)
C4 H4 0.9300
C5 C6 1.392(3)
C5 H5 0.9300
C6 C7 1.375(3)
C6 H6 0.9300
C7 C8 1.390(2)
C7 H7 0.9300
C8 C9 1.388(2)
C10 C11 1.512(2)
C10 H10A 0.9700
C10 H10B 0.9700
C11 C12 1.383(2)
C11 C16 1.383(2)
C12 C13 1.388(2)
C12 H12 0.9300
C13 C14 1.387(2)
C14 C15 1.368(3)
C14 H14 0.9300
C15 C16 1.385(2)
C15 H15 0.9300
C16 H16 0.9300
C17 C22 1.385(2)
C17 C18 1.388(2)
C18 C19 1.382(2)
C18 H18 0.9300
C19 C20 1.386(2)
C20 C21 1.375(2)
C20 H20 0.9300
C21 C22 1.380(2)
C21 H21 0.9300
C22 H22 0.9300
C23 H23A 0.9600
C23 H23B 0.9600
C23 H23C 0.9600
C24 H24A 0.9600
C24 H24B 0.9600
C24 H24C 0.9600

loop_
_geom_hbond_atom_site_label_D
_geom_hbond_atom_site_label_H
_geom_hbond_atom_site_label_A
_geom_hbond_site_symmetry_A
_geom_hbond_distance_DH
_geom_hbond_distance_HA
_geom_hbond_distance_DA
_geom_hbond_angle_DHA
O2 H2 O3 1_566 0.848(9) 1.834(10) 2.6804(19) 176(2)
O2 H2 S1 1_566 0.848(9) 2.842(13) 3.6209(14) 153.6(18)
O1 H1 N3 2_576 0.857(9) 1.880(17) 2.7316(19) 171.9(18)
C18 H18 O3 1_566 0.93 2.58 3.260(2) 130
C23 H23C O3 2_655 0.96 2.72 3.643(3) 162
C10 H10B Cg1 2_676 0.97 2.95 3.622(2) 127
C5 H5 Cg2 1_565 0.93 2.76 3.624(2) 156
C23 H23B Cg3 2_566 0.96 2.86 3.679(2) 144

loop_
_geom_torsion_atom_site_label_1
_geom_torsion_atom_site_label_2
_geom_torsion_atom_site_label_3
_geom_torsion_atom_site_label_4
_geom_torsion
C8 N1 C2 N3 0.23(17)
C10 N1 C2 N3 173.56(13)
C8 N1 C2 C17 178.88(13)
C10 N1 C2 C17 -7.8(2)
N1 C2 N3 C9 0.35(17)
C17 C2 N3 C9 -178.30(13)
C9 C4 C5 C6 -0.4(3)
C4 C5 C6 C7 0.6(3)
C5 C6 C7 C8 0.5(3)
C2 N1 C8 C9 -0.70(16)
C10 N1 C8 C9 -174.35(12)
C2 N1 C8 C7 179.60(16)
C10 N1 C8 C7 6.0(3)
C6 C7 C8 N1 177.93(16)
C6 C7 C8 C9 -1.7(2)
C2 N3 C9 C8 -0.81(17)
C2 N3 C9 C4 177.74(16)
N1 C8 C9 N3 0.94(16)
C7 C8 C9 N3 -179.32(14)
N1 C8 C9 C4 -177.77(14)
C7 C8 C9 C4 2.0(2)
C5 C4 C9 N3 -179.26(16)
C5 C4 C9 C8 -0.8(2)
C2 N1 C10 C11 121.77(16)
C8 N1 C10 C11 -66.00(19)
N1 C10 C11 C12 -25.2(2)
N1 C10 C11 C16 156.07(14)
C16 C11 C12 C13 -0.3(2)
C10 C11 C12 C13 -179.05(14)
C11 C12 C13 O1 -177.93(14)
C11 C12 C13 C14 1.2(2)
O1 C13 C14 C15 178.17(16)
C12 C13 C14 C15 -1.0(2)
C13 C14 C15 C16 0.0(3)
C12 C11 C16 C15 -0.7(2)
C10 C11 C16 C15 178.00(15)
C14 C15 C16 C11 1.0(3)
N3 C2 C17 C22 121.37(18)
N1 C2 C17 C22 -57.1(2)
N3 C2 C17 C18 -55.6(2)
N1 C2 C17 C18 125.91(16)
C22 C17 C18 C19 1.1(2)
C2 C17 C18 C19 178.10(14)
C17 C18 C19 O2 178.41(14)
C17 C18 C19 C20 -2.2(2)
O2 C19 C20 C21 -178.78(15)
C18 C19 C20 C21 1.8(2)
C19 C20 C21 C22 -0.3(3)
C20 C21 C22 C17 -0.8(3)
C18 C17 C22 C21 0.4(2)
C2 C17 C22 C21 -176.51(16)

loop_
_cod_related_entry_id
_cod_related_entry_database
_cod_related_entry_code
1 ChemSpider 30658179
